data_4313474
loop_
_publ_author_name
'Olivier Clot'
'Yumi Akahori'
'Carolyn Moorlag'
'Daniel B. Leznoff'
'Michael O. Wolf'
'Raymond J. Batchelor'
'Brian O. Patrick'
'Mikita Ishii'

_publ_contact_author
;
 D. Leznoff
 Dept. of Chemistry, Simon Fraser University
 8888 University Way
 Burnaby, B.C.
 Canada
 V5A 1S6
;
_publ_contact_author_email dleznoff@sfu.ca
_publ_contact_author_fax 604-291-3765
_publ_contact_author_phone 604-291-4887
_publ_section_title
;
 Model Complexes for Metallated Polythiophenes: Gold(I) and Palladium(II)
 Complexes of Bis(diphenylphosphino)oligothiophenes
;
_journal_name_full 'Inorganic Chemistry'
_journal_page_first 2704
_journal_page_last 2713
_journal_paper_doi 10.1021/ic0258328
_journal_volume 42
_journal_year 2003
_chemical_formula_sum 'C32.5 H25 Cl3 P2 Pd S2'
_chemical_formula_weight 754.38
_space_group_IT_number 14
_symmetry_cell_setting monoclinic
_symmetry_Int_Tables_number 14
_symmetry_space_group_name_Hall '-P 2yn'
_symmetry_space_group_name_H-M 'P 1 21/n 1'
_audit_creation_date 2001-01-26
_audit_creation_method 'by teXsan v1.8'
_audit_update_record
;
;
_cell_angle_alpha 90
_cell_angle_beta 93.208(2)
_cell_angle_gamma 90
_cell_formula_units_Z 4
_cell_length_a 11.3597(3)
_cell_length_b 15.2372(4)
_cell_length_c 17.5400(7)
_cell_measurement_reflns_used 15202
_cell_measurement_temperature 173.2
_cell_measurement_theta_max 27.88
_cell_measurement_theta_min 3.22
_cell_volume 3031.24(17)
_computing_cell_refinement 'd*TREK (MSC, 1996-1998)'
_computing_data_collection 'd*TREK (MSC, 1996-1998)'
_computing_data_reduction 'd*TREK (MSC, 1996-1998)'
_computing_publication_material 'teXsan (MSC, 1992-1997)'
_computing_structure_refinement 'teXsan (MSC, 1992-1997)'
_computing_structure_solution
;
SIR97 (Altomare, et. al. 1998)
;
_diffrn_ambient_temperature 173.2
_diffrn_detector_area_resol_mean 11.76
_diffrn_measurement_device_type 'Rigaku/ADSC CCD'
_diffrn_measurement_method 'area detector'
_diffrn_orient_matrix_UB_11 0.00000
_diffrn_orient_matrix_UB_12 0.00000
_diffrn_orient_matrix_UB_13 0.00000
_diffrn_orient_matrix_UB_21 0.00000
_diffrn_orient_matrix_UB_22 0.00000
_diffrn_orient_matrix_UB_23 0.00000
_diffrn_orient_matrix_UB_31 0.00000
_diffrn_orient_matrix_UB_32 0.00000
_diffrn_orient_matrix_UB_33 0.00000
_diffrn_radiation_detector CCD
_diffrn_radiation_monochromator graphite
_diffrn_radiation_source 'X-ray tube'
_diffrn_radiation_type 'Mo K\a'
_diffrn_radiation_wavelength 0.7107
_diffrn_reflns_av_R_equivalents 0.05224
_diffrn_reflns_av_sigmaI/netI 0.090
_diffrn_reflns_limit_h_max 13
_diffrn_reflns_limit_h_min -14
_diffrn_reflns_limit_k_max 19
_diffrn_reflns_limit_k_min -18
_diffrn_reflns_limit_l_max 20
_diffrn_reflns_limit_l_min -22
_diffrn_reflns_number 26179
_diffrn_reflns_reduction_process 'Lp corrections applied'
_diffrn_reflns_theta_max 27.88
_diffrn_reflns_theta_min 3.22
_diffrn_standards_decay_% 0.00
_diffrn_standards_interval_count 0
_diffrn_standards_number 0
_exptl_absorpt_coefficient_mu 1.144
_exptl_absorpt_correction_T_max 1.000
_exptl_absorpt_correction_T_min 0.768
_exptl_absorpt_correction_type multi-scan
_exptl_crystal_colour yellow
_exptl_crystal_density_diffrn 1.653
_exptl_crystal_density_meas ?
_exptl_crystal_description prism
_exptl_crystal_F_000 1516.00
_exptl_crystal_size_max 0.20
_exptl_crystal_size_mid 0.20
_exptl_crystal_size_min 0.05
_refine_diff_density_max 0.67
_refine_diff_density_min -0.70
_refine_ls_extinction_method none
_refine_ls_goodness_of_fit_all 0.865
_refine_ls_goodness_of_fit_ref 0.865
_refine_ls_hydrogen_treatment constr
_refine_ls_matrix_type full
_refine_ls_number_constraints 0
_refine_ls_number_parameters 379
_refine_ls_number_reflns 6389
_refine_ls_number_restraints 0
_refine_ls_R_factor_all 0.0421
_refine_ls_R_factor_gt 0.024
_refine_ls_shift/su_max 0.0040
_refine_ls_shift/su_mean 0.003
_refine_ls_structure_factor_coef Fsqd
_refine_ls_weighting_details 'w = 1/[\s^2^(Fo^2^)]'
_refine_ls_weighting_scheme sigma
_refine_ls_wR_factor_all 0.0683
_refine_ls_wR_factor_ref 0.031
_reflns_number_gt 4782
_reflns_number_total 6624
_reflns_threshold_expression I>3.00\s(I)
_cod_data_source_file ic0258328si20030203_055733_3.cif
_cod_data_source_block mw007/OC-188
_cod_depositor_comments
;
The following automatic conversions were performed:

'_exptl_crystal_density_meas' value 'not measured' was changed to '?'
- the value is perceived as not measured.

Automatic conversion script
Id: cif_fix_values 3008 2015-01-20 13:52:24Z robertas 
;
_cod_original_cell_volume 3031.2(1)
_cod_original_sg_symbol_H-M 'P 21/n '
_cod_original_formula_sum 'C32.50 H25 Cl3 P2 Pd S2 '
_cod_database_code 4313474

loop_
_symmetry_equiv_pos_as_xyz
'   +x,   +y,   +z'
1/2-x,1/2+y,1/2-z
'   -x,   -y,   -z'
1/2+x,1/2-y,1/2+z

loop_
_atom_site_label
_atom_site_fract_x
_atom_site_fract_y
_atom_site_fract_z
_atom_site_U_iso_or_equiv
_atom_site_occupancy
_atom_site_refinement_flags
_atom_site_adp_type
_atom_site_calc_flag
_atom_site_calc_attached_atom
Pd(1) 0.77886(2) 0.19334(1) 0.326489(9) 0.01131(5) 1.000 . Uani d ?
Cl(1) 0.85394(6) 0.20513(4) 0.45388(3) 0.0240(2) 1.000 . Uani d ?
Cl(2) 0.59559(6) 0.23576(5) 0.36948(4) 0.0263(2) 1.000 . Uani d ?
Cl(3) 0.5623(6) -0.0096(4) 0.5617(3) 0.115(2) 0.500 . Uani d ?
Cl(4) 0.4155(6) -0.0006(3) 0.4239(3) 0.076(1) 0.500 . Uani d ?
S(1) 1.01131(6) 0.19105(4) 0.04239(3) 0.0190(2) 1.000 . Uani d ?
S(2) 0.88358(6) -0.00886(4) 0.07032(4) 0.0212(2) 1.000 . Uani d ?
P(1) 0.96631(5) 0.17569(4) 0.28745(3) 0.0114(1) 1.000 . Uani d ?
P(2) 0.69616(5) 0.17755(4) 0.20710(3) 0.0116(1) 1.000 . Uani d ?
C(1) 1.0955(2) 0.2676(2) 0.0912(1) 0.0224(7) 1.000 . Uani d ?
C(2) 1.0794(2) 0.2656(2) 0.1671(1) 0.0190(6) 1.000 . Uani d ?
C(3) 0.9979(2) 0.1994(1) 0.1883(1) 0.0128(5) 1.000 . Uani d ?
C(4) 0.9522(2) 0.1546(2) 0.1250(1) 0.0138(6) 1.000 . Uani d ?
C(5) 0.8614(2) 0.0871(2) 0.1202(1) 0.0143(6) 1.000 . Uani d ?
C(6) 0.7530(2) 0.0879(1) 0.1509(1) 0.0128(5) 1.000 . Uani d ?
C(7) 0.6890(2) 0.0086(2) 0.1338(1) 0.0188(6) 1.000 . Uani d ?
C(8) 0.7487(2) -0.0483(2) 0.0911(1) 0.0229(7) 1.000 . Uani d ?
C(9) 1.0710(2) 0.2490(2) 0.3379(1) 0.0153(6) 1.000 . Uani d ?
C(10) 1.0345(2) 0.3300(2) 0.3647(2) 0.0227(7) 1.000 . Uani d ?
C(11) 1.1161(3) 0.3874(2) 0.3991(2) 0.0320(8) 1.000 . Uani d ?
C(12) 1.2342(3) 0.3645(2) 0.4055(2) 0.0330(8) 1.000 . Uani d ?
C(13) 1.2714(2) 0.2848(2) 0.3788(2) 0.0280(7) 1.000 . Uani d ?
C(14) 1.1901(2) 0.2266(2) 0.3449(1) 0.0206(6) 1.000 . Uani d ?
C(15) 1.0253(2) 0.0666(2) 0.3090(1) 0.0148(6) 1.000 . Uani d ?
C(16) 1.0419(3) 0.0442(2) 0.3861(1) 0.0249(7) 1.000 . Uani d ?
C(17) 1.0857(3) -0.0374(2) 0.4073(2) 0.0322(8) 1.000 . Uani d ?
C(18) 1.1104(3) -0.0985(2) 0.3522(2) 0.0272(7) 1.000 . Uani d ?
C(19) 1.0933(3) -0.0778(2) 0.2761(2) 0.0287(8) 1.000 . Uani d ?
C(20) 1.0516(2) 0.0054(2) 0.2542(1) 0.0207(6) 1.000 . Uani d ?
C(21) 0.7155(2) 0.2794(2) 0.1561(1) 0.0142(6) 1.000 . Uani d ?
C(22) 0.7227(2) 0.2844(2) 0.0773(1) 0.0208(6) 1.000 . Uani d ?
C(23) 0.7344(3) 0.3652(2) 0.0424(1) 0.0301(8) 1.000 . Uani d ?
C(24) 0.7387(3) 0.4417(2) 0.0857(2) 0.0284(7) 1.000 . Uani d ?
C(25) 0.7312(2) 0.4367(2) 0.1641(1) 0.0235(7) 1.000 . Uani d ?
C(26) 0.7196(2) 0.3564(2) 0.1996(1) 0.0176(6) 1.000 . Uani d ?
C(27) 0.5396(2) 0.1510(2) 0.1967(1) 0.0165(6) 1.000 . Uani d ?
C(28) 0.4749(2) 0.1784(2) 0.1313(2) 0.0226(7) 1.000 . Uani d ?
C(29) 0.3594(2) 0.1497(2) 0.1175(2) 0.0304(8) 1.000 . Uani d ?
C(30) 0.3086(2) 0.0940(2) 0.1684(2) 0.0312(8) 1.000 . Uani d ?
C(31) 0.3732(3) 0.0658(2) 0.2334(2) 0.0304(8) 1.000 . Uani d ?
C(32) 0.4885(2) 0.0943(2) 0.2480(1) 0.0240(7) 1.000 . Uani d ?
C(33) 0.5053(8) 0.0600(5) 0.4877(5) 0.055(2) 0.500 . Uani d ?
H(1) 1.1493 0.3079 0.0670 0.027 1.000 . Uiso c ?
H(2) 1.1195 0.3056 0.2038 0.023 1.000 . Uiso c ?
H(3) 0.6100 -0.0030 0.1514 0.022 1.000 . Uiso c ?
H(4) 0.7182 -0.1057 0.0741 0.028 1.000 . Uiso c ?
H(5) 0.9509 0.3464 0.3591 0.027 1.000 . Uiso c ?
H(6) 1.0902 0.4441 0.4189 0.038 1.000 . Uiso c ?
H(7) 1.2918 0.4055 0.4294 0.040 1.000 . Uiso c ?
H(8) 1.3552 0.2693 0.3834 0.034 1.000 . Uiso c ?
H(9) 1.2162 0.1697 0.3261 0.025 1.000 . Uiso c ?
H(10) 1.0224 0.0866 0.4255 0.030 1.000 . Uiso c ?
H(11) 1.0990 -0.0520 0.4615 0.039 1.000 . Uiso c ?
H(12) 1.1401 -0.1565 0.3673 0.032 1.000 . Uiso c ?
H(13) 1.1102 -0.1211 0.2370 0.035 1.000 . Uiso c ?
H(14) 1.0410 0.0204 0.1999 0.025 1.000 . Uiso c ?
H(15) 0.7193 0.2308 0.0464 0.025 1.000 . Uiso c ?
H(16) 0.7403 0.3685 -0.0130 0.036 1.000 . Uiso c ?
H(17) 0.7465 0.4990 0.0608 0.034 1.000 . Uiso c ?
H(18) 0.7348 0.4906 0.1948 0.028 1.000 . Uiso c ?
H(19) 0.7140 0.3536 0.2550 0.021 1.000 . Uiso c ?
H(20) 0.5106 0.2178 0.0949 0.027 1.000 . Uiso c ?
H(21) 0.3139 0.1690 0.0714 0.037 1.000 . Uiso c ?
H(22) 0.2267 0.0747 0.1587 0.037 1.000 . Uiso c ?
H(23) 0.3374 0.0255 0.2690 0.037 1.000 . Uiso c ?
H(24) 0.5337 0.0748 0.2942 0.029 1.000 . Uiso c ?
H(25) 0.4664 0.1115 0.5091 0.068 0.500 . Uiso d ?
H(26) 0.5754 0.0821 0.4611 0.068 0.500 . Uiso d ?

loop_
_atom_site_aniso_label
_atom_site_aniso_U_11
_atom_site_aniso_U_22
_atom_site_aniso_U_33
_atom_site_aniso_U_12
_atom_site_aniso_U_13
_atom_site_aniso_U_23
Pd(1) 0.0138(1) 0.01165(9) 0.00881(8) 0.00116(7) 0.00391(6) 0.00021(6)
Cl(1) 0.0313(4) 0.0314(4) 0.0092(3) 0.0061(3) 0.0005(2) 0.0008(2)
Cl(2) 0.0183(3) 0.0384(4) 0.0233(3) 0.0031(3) 0.0097(2) -0.0098(3)
Cl(3) 0.181(5) 0.110(4) 0.060(3) 0.080(4) 0.058(3) 0.031(3)
Cl(4) 0.148(3) 0.044(2) 0.040(2) -0.046(2) 0.039(2) -0.018(1)
S(1) 0.0221(3) 0.0224(3) 0.0135(3) -0.0013(3) 0.0084(2) 0.0017(2)
S(2) 0.0263(4) 0.0164(3) 0.0218(3) 0.0007(3) 0.0089(2) -0.0075(2)
P(1) 0.0132(3) 0.0103(3) 0.0110(3) 0.0005(2) 0.0021(2) 0.0007(2)
P(2) 0.0124(3) 0.0106(3) 0.0119(3) 0.0002(2) 0.0027(2) -0.0010(2)
C(1) 0.021(1) 0.024(1) 0.022(1) -0.005(1) 0.006(1) 0.006(1)
C(2) 0.020(1) 0.019(1) 0.019(1) -0.004(1) 0.003(1) 0.0029(9)
C(3) 0.014(1) 0.010(1) 0.015(1) 0.0027(9) 0.0038(8) 0.0019(8)
C(4) 0.015(1) 0.013(1) 0.013(1) 0.0038(9) 0.0053(9) 0.0022(8)
C(5) 0.020(1) 0.011(1) 0.012(1) -0.0003(9) 0.0016(9) -0.0018(8)
C(6) 0.016(1) 0.009(1) 0.013(1) -0.0006(9) 0.0019(9) 0.0001(8)
C(7) 0.021(1) 0.014(1) 0.022(1) -0.004(1) 0.004(1) -0.0022(9)
C(8) 0.031(2) 0.015(1) 0.023(1) -0.006(1) 0.005(1) -0.005(1)
C(9) 0.020(1) 0.014(1) 0.013(1) -0.002(1) 0.0007(9) 0.0016(9)
C(10) 0.025(1) 0.013(1) 0.030(1) 0.000(1) 0.001(1) 0.000(1)
C(11) 0.045(2) 0.015(1) 0.036(2) -0.006(1) 0.000(1) -0.005(1)
C(12) 0.041(2) 0.032(2) 0.025(1) -0.020(1) -0.010(1) 0.005(1)
C(13) 0.021(1) 0.038(2) 0.025(1) -0.009(1) -0.006(1) 0.011(1)
C(14) 0.020(1) 0.024(1) 0.017(1) 0.000(1) 0.000(1) 0.003(1)
C(15) 0.015(1) 0.012(1) 0.018(1) -0.0006(9) 0.0032(9) 0.0019(9)
C(16) 0.038(2) 0.019(1) 0.018(1) 0.007(1) 0.004(1) 0.003(1)
C(17) 0.043(2) 0.027(2) 0.027(1) 0.009(1) 0.005(1) 0.013(1)
C(18) 0.027(2) 0.014(1) 0.041(2) 0.005(1) 0.002(1) 0.007(1)
C(19) 0.035(2) 0.018(1) 0.034(1) 0.009(1) 0.003(1) -0.004(1)
C(20) 0.025(1) 0.018(1) 0.020(1) 0.003(1) 0.003(1) -0.0012(9)
C(21) 0.013(1) 0.013(1) 0.017(1) 0.0020(9) 0.0018(9) 0.0003(8)
C(22) 0.031(2) 0.018(1) 0.014(1) 0.000(1) 0.002(1) -0.0004(9)
C(23) 0.050(2) 0.023(1) 0.018(1) 0.000(1) 0.006(1) 0.004(1)
C(24) 0.042(2) 0.016(1) 0.027(1) 0.001(1) 0.007(1) 0.007(1)
C(25) 0.032(2) 0.011(1) 0.027(1) 0.002(1) 0.003(1) -0.002(1)
C(26) 0.022(1) 0.015(1) 0.016(1) 0.001(1) 0.0018(9) -0.0027(9)
C(27) 0.013(1) 0.015(1) 0.022(1) 0.0004(9) 0.0044(9) -0.0041(9)
C(28) 0.018(1) 0.021(1) 0.029(1) 0.002(1) 0.001(1) 0.000(1)
C(29) 0.019(1) 0.029(2) 0.042(2) 0.003(1) -0.008(1) -0.005(1)
C(30) 0.016(1) 0.029(2) 0.048(2) -0.004(1) 0.002(1) -0.012(1)
C(31) 0.025(2) 0.027(2) 0.040(2) -0.007(1) 0.011(1) -0.004(1)
C(32) 0.021(1) 0.026(1) 0.027(1) -0.002(1) 0.008(1) -0.001(1)
C(33) 0.075(6) 0.043(4) 0.048(4) -0.004(4) 0.020(4) -0.005(3)

loop_
_atom_type_symbol
_atom_type_oxidation_number
_atom_type_number_in_cell
_atom_type_scat_dispersion_real
_atom_type_scat_dispersion_imag
_atom_type_scat_source
C 0 130 0.002 0.002
;International Tables for Crystallography
(1992, Vol. C, Tables 4.2.6.8 and 6.1.1.1)
;
H 0 100 0.000 0.000
;International Tables for Crystallography
(1992, Vol. C, Table 6.1.1.2)
;
Cl 0 12 0.132 0.159
;International Tables for Crystallography
(1992, Vol. C, Tables 4.2.6.8 and 6.1.1.1)
;
P 0 8 0.090 0.095
;International Tables for Crystallography
(1992, Vol. C, Tables 4.2.6.8 and 6.1.1.1)
;
Pd 0 4 -1.177 1.007
;International Tables for Crystallography
(1992, Vol. C, Tables 4.2.6.8 and 6.1.1.1)
;
S 0 8 0.110 0.124
;International Tables for Crystallography
(1992, Vol. C, Tables 4.2.6.8 and 6.1.1.1)
;

loop_
_geom_angle_atom_site_label_1
_geom_angle_atom_site_label_2
_geom_angle_atom_site_label_3
_geom_angle
_geom_angle_site_symmetry_1
_geom_angle_site_symmetry_2
_geom_angle_site_symmetry_3
_geom_angle_publ_flag
Cl(1) Pd(1) Cl(2) 87.41(2) . . . yes
Cl(1) Pd(1) P(1) 89.95(2) . . . yes
Cl(1) Pd(1) P(2) 176.20(2) . . . yes
Cl(2) Pd(1) P(1) 170.53(2) . . . yes
Cl(2) Pd(1) P(2) 89.82(2) . . . yes
P(1) Pd(1) P(2) 93.20(2) . . . yes
Cl(4) Cl(3) C(33) 116(2) 3_656 . . yes
Cl(4) Cl(3) C(33) 169(2) 3_656 . 3_656 yes
C(33) Cl(3) C(33) 72.6(6) . . 3_656 yes
Cl(3) Cl(4) C(33) 8(1) 3_656 . . yes
Cl(3) Cl(4) C(33) 54(2) 3_656 . 3_656 yes
C(33) Cl(4) C(33) 60.7(5) . . 3_656 yes
C(1) S(1) C(4) 91.8(1) . . . yes
C(5) S(2) C(8) 91.8(1) . . . yes
Pd(1) P(1) C(3) 119.75(8) . . . yes
Pd(1) P(1) C(9) 112.06(8) . . . yes
Pd(1) P(1) C(15) 112.49(8) . . . yes
C(3) P(1) C(9) 100.5(1) . . . yes
C(3) P(1) C(15) 106.7(1) . . . yes
C(9) P(1) C(15) 103.6(1) . . . yes
Pd(1) P(2) C(6) 116.04(7) . . . yes
Pd(1) P(2) C(21) 108.11(8) . . . yes
Pd(1) P(2) C(27) 117.95(8) . . . yes
C(6) P(2) C(21) 108.6(1) . . . yes
C(6) P(2) C(27) 98.8(1) . . . yes
C(21) P(2) C(27) 106.6(1) . . . yes
S(1) C(1) C(2) 112.1(2) . . . yes
S(1) C(1) H(1) 123.8 . . . no
C(2) C(1) H(1) 124.1 . . . no
C(1) C(2) C(3) 113.3(2) . . . yes
C(1) C(2) H(2) 123.3 . . . no
C(3) C(2) H(2) 123.4 . . . no
P(1) C(3) C(2) 123.3(2) . . . yes
P(1) C(3) C(4) 125.5(2) . . . yes
C(2) C(3) C(4) 111.1(2) . . . yes
S(1) C(4) C(3) 111.7(2) . . . yes
S(1) C(4) C(5) 119.1(2) . . . yes
C(3) C(4) C(5) 129.1(2) . . . yes
S(2) C(5) C(4) 120.3(2) . . . yes
S(2) C(5) C(6) 111.5(2) . . . yes
C(4) C(5) C(6) 128.2(2) . . . yes
P(2) C(6) C(5) 124.9(2) . . . yes
P(2) C(6) C(7) 123.6(2) . . . yes
C(5) C(6) C(7) 111.4(2) . . . yes
C(6) C(7) C(8) 113.1(2) . . . yes
C(6) C(7) H(3) 123.2 . . . no
C(8) C(7) H(3) 123.7 . . . no
S(2) C(8) C(7) 112.1(2) . . . yes
S(2) C(8) H(4) 123.9 . . . no
C(7) C(8) H(4) 124.0 . . . no
P(1) C(9) C(10) 120.5(2) . . . yes
P(1) C(9) C(14) 119.8(2) . . . yes
C(10) C(9) C(14) 119.5(2) . . . yes
C(9) C(10) C(11) 120.1(3) . . . yes
C(9) C(10) H(5) 119.8 . . . no
C(11) C(10) H(5) 120.1 . . . no
C(10) C(11) C(12) 119.8(3) . . . yes
C(10) C(11) H(6) 120.1 . . . no
C(12) C(11) H(6) 120.1 . . . no
C(11) C(12) C(13) 120.6(2) . . . yes
C(11) C(12) H(7) 119.6 . . . no
C(13) C(12) H(7) 119.8 . . . no
C(12) C(13) C(14) 120.0(3) . . . yes
C(12) C(13) H(8) 119.9 . . . no
C(14) C(13) H(8) 120.1 . . . no
C(9) C(14) C(13) 120.0(2) . . . yes
C(9) C(14) H(9) 119.9 . . . no
C(13) C(14) H(9) 120.1 . . . no
P(1) C(15) C(16) 116.8(2) . . . yes
P(1) C(15) C(20) 124.1(2) . . . yes
C(16) C(15) C(20) 119.0(2) . . . yes
C(15) C(16) C(17) 120.5(2) . . . yes
C(15) C(16) H(10) 119.8 . . . no
C(17) C(16) H(10) 119.7 . . . no
C(16) C(17) C(18) 120.1(2) . . . yes
C(16) C(17) H(11) 120.0 . . . no
C(18) C(17) H(11) 120.0 . . . no
C(17) C(18) C(19) 120.1(2) . . . yes
C(17) C(18) H(12) 119.9 . . . no
C(19) C(18) H(12) 119.9 . . . no
C(18) C(19) C(20) 120.1(2) . . . yes
C(18) C(19) H(13) 120.2 . . . no
C(20) C(19) H(13) 119.7 . . . no
C(15) C(20) C(19) 120.1(2) . . . yes
C(15) C(20) H(14) 119.9 . . . no
C(19) C(20) H(14) 120.0 . . . no
P(2) C(21) C(22) 123.6(2) . . . yes
P(2) C(21) C(26) 116.8(2) . . . yes
C(22) C(21) C(26) 119.6(2) . . . yes
C(21) C(22) C(23) 120.0(2) . . . yes
C(21) C(22) H(15) 120.1 . . . no
C(23) C(22) H(15) 119.9 . . . no
C(22) C(23) C(24) 120.4(2) . . . yes
C(22) C(23) H(16) 119.8 . . . no
C(24) C(23) H(16) 119.8 . . . no
C(23) C(24) C(25) 119.6(2) . . . yes
C(23) C(24) H(17) 120.2 . . . no
C(25) C(24) H(17) 120.2 . . . no
C(24) C(25) C(26) 120.6(2) . . . yes
C(24) C(25) H(18) 119.8 . . . no
C(26) C(25) H(18) 119.6 . . . no
C(21) C(26) C(25) 119.8(2) . . . yes
C(21) C(26) H(19) 120.2 . . . no
C(25) C(26) H(19) 120.0 . . . no
P(2) C(27) C(28) 118.9(2) . . . yes
P(2) C(27) C(32) 120.8(2) . . . yes
C(28) C(27) C(32) 119.8(2) . . . yes
C(27) C(28) C(29) 119.9(3) . . . yes
C(27) C(28) H(20) 120.1 . . . no
C(29) C(28) H(20) 120.0 . . . no
C(28) C(29) C(30) 120.3(3) . . . yes
C(28) C(29) H(21) 119.9 . . . no
C(30) C(29) H(21) 119.8 . . . no
C(29) C(30) C(31) 119.9(3) . . . yes
C(29) C(30) H(22) 119.9 . . . no
C(31) C(30) H(22) 120.2 . . . no
C(30) C(31) C(32) 120.3(3) . . . yes
C(30) C(31) H(23) 119.8 . . . no
C(32) C(31) H(23) 119.9 . . . no
C(27) C(32) C(31) 119.8(2) . . . yes
C(27) C(32) H(24) 120.1 . . . no
C(31) C(32) H(24) 120.1 . . . no
Cl(3) C(33) Cl(3) 107.4(6) . . 3_656 yes
Cl(3) C(33) Cl(4) 109.4(5) . . . yes
Cl(3) C(33) Cl(4) 10.0(3) . . 3_656 yes
Cl(3) C(33) H(25) 110.6 . . . no
Cl(3) C(33) H(26) 106.0 . . . no
Cl(3) C(33) Cl(4) 2.4(4) 3_656 . . yes
Cl(3) C(33) Cl(4) 117.3(6) 3_656 . 3_656 yes
Cl(3) C(33) H(25) 116.3 3_656 . . no
Cl(3) C(33) H(26) 109.0 3_656 . . no
Cl(4) C(33) Cl(4) 119.3(5) . . 3_656 yes
Cl(4) C(33) H(25) 114.1 . . . no
Cl(4) C(33) H(26) 109.3 . . . no
Cl(4) C(33) H(25) 105.2 3_656 . . no
Cl(4) C(33) H(26) 100.4 3_656 . . no
H(25) C(33) H(26) 107.1 . . . no

loop_
_geom_bond_atom_site_label_1
_geom_bond_atom_site_label_2
_geom_bond_distance
_geom_bond_site_symmetry_1
_geom_bond_site_symmetry_2
_geom_bond_publ_flag
Pd(1) Cl(1) 2.3536(6) . . yes
Pd(1) Cl(2) 2.3445(7) . . yes
Pd(1) P(1) 2.2889(6) . . yes
Pd(1) P(2) 2.2595(6) . . yes
Cl(3) Cl(4) 0.38(1) . 3_656 yes
Cl(3) C(33) 1.77(1) . . yes
Cl(3) C(33) 1.36(1) . 3_656 yes
Cl(4) C(33) 1.737(9) . . yes
Cl(4) C(33) 1.97(1) . 3_656 yes
S(1) C(1) 1.707(3) . . yes
S(1) C(4) 1.723(2) . . yes
S(2) C(5) 1.730(2) . . yes
S(2) C(8) 1.704(3) . . yes
P(1) C(3) 1.832(2) . . yes
P(1) C(9) 1.824(2) . . yes
P(1) C(15) 1.824(2) . . yes
P(2) C(6) 1.823(2) . . yes
P(2) C(21) 1.811(2) . . yes
P(2) C(27) 1.823(2) . . yes
C(1) C(2) 1.355(3) . . yes
C(1) H(1) 0.98 . . no
C(2) C(3) 1.432(3) . . yes
C(2) H(2) 0.98 . . no
C(3) C(4) 1.379(3) . . yes
C(4) C(5) 1.456(3) . . yes
C(5) C(6) 1.371(3) . . yes
C(6) C(7) 1.434(3) . . yes
C(7) C(8) 1.353(4) . . yes
C(7) H(3) 0.98 . . no
C(8) H(4) 0.98 . . no
C(9) C(10) 1.392(3) . . yes
C(9) C(14) 1.393(4) . . yes
C(10) C(11) 1.388(4) . . yes
C(10) H(5) 0.98 . . no
C(11) C(12) 1.383(4) . . yes
C(11) H(6) 0.98 . . no
C(12) C(13) 1.377(4) . . yes
C(12) H(7) 0.98 . . no
C(13) C(14) 1.390(4) . . yes
C(13) H(8) 0.98 . . no
C(14) H(9) 0.98 . . no
C(15) C(16) 1.398(3) . . yes
C(15) C(20) 1.383(3) . . yes
C(16) C(17) 1.382(4) . . yes
C(16) H(10) 0.98 . . no
C(17) C(18) 1.382(4) . . yes
C(17) H(11) 0.98 . . no
C(18) C(19) 1.374(4) . . yes
C(18) H(12) 0.98 . . no
C(19) C(20) 1.400(4) . . yes
C(19) H(13) 0.98 . . no
C(20) H(14) 0.98 . . no
C(21) C(22) 1.391(3) . . yes
C(21) C(26) 1.399(3) . . yes
C(22) C(23) 1.385(4) . . yes
C(22) H(15) 0.98 . . no
C(23) C(24) 1.390(4) . . yes
C(23) H(16) 0.98 . . no
C(24) C(25) 1.384(4) . . yes
C(24) H(17) 0.98 . . no
C(25) C(26) 1.383(4) . . yes
C(25) H(18) 0.98 . . no
C(26) H(19) 0.98 . . no
C(27) C(28) 1.391(3) . . yes
C(27) C(32) 1.395(4) . . yes
C(28) C(29) 1.391(4) . . yes
C(28) H(20) 0.98 . . no
C(29) C(30) 1.382(4) . . yes
C(29) H(21) 0.98 . . no
C(30) C(31) 1.388(4) . . yes
C(30) H(22) 0.98 . . no
C(31) C(32) 1.390(4) . . yes
C(31) H(23) 0.98 . . no
C(32) H(24) 0.98 . . no
C(33) H(25) 0.98 . . no
C(33) H(26) 1.00 . . no

loop_
_geom_contact_atom_site_label_1
_geom_contact_atom_site_label_2
_geom_contact_distance
_geom_contact_site_symmetry_1
_geom_contact_site_symmetry_2
_geom_contact_publ_flag
Cl(1) C(17) 3.569(3) . 3_756 no
Cl(2) S(1) 3.4181(8) . 4_455 no
Cl(2) C(33) 3.573(8) . . no
Cl(3) C(23) 3.575(6) . 2_645 no
Cl(4) C(31) 3.499(6) . . no
Cl(4) C(1) 3.545(5) . 2_645 no
Cl(4) C(32) 3.548(5) . . no
C(1) C(33) 3.322(9) . 4_554 no
C(1) C(29) 3.503(4) . 1_655 no
C(11) C(30) 3.488(4) . 2_655 no
C(11) C(31) 3.584(4) . 2_655 no
C(15) C(25) 3.576(4) . 2_645 no
C(16) C(25) 3.574(4) . 2_645 no
C(18) C(28) 3.552(4) . 2_645 no
C(23) C(33) 3.466(9) . 4_554 no
C(24) C(33) 3.565(9) . 4_554 no

loop_
_geom_torsion_atom_site_label_1
_geom_torsion_atom_site_label_2
_geom_torsion_atom_site_label_3
_geom_torsion_atom_site_label_4
_geom_torsion_site_symmetry_1
_geom_torsion_site_symmetry_2
_geom_torsion_site_symmetry_3
_geom_torsion_site_symmetry_4
_geom_torsion
_geom_torsion_publ_flag
Pd(1) P(1) C(3) C(2) . . . . 118.6(2) no
Pd(1) P(1) C(3) C(4) . . . . -64.5(2) no
Pd(1) P(1) C(9) C(10) . . . . -29.4(2) no
Pd(1) P(1) C(9) C(14) . . . . 155.2(2) no
Pd(1) P(1) C(15) C(16) . . . . -64.4(2) no
Pd(1) P(1) C(15) C(20) . . . . 114.1(2) no
Pd(1) P(2) C(6) C(5) . . . . -72.4(2) no
Pd(1) P(2) C(6) C(7) . . . . 107.1(2) no
Pd(1) P(2) C(21) C(22) . . . . 151.9(2) no
Pd(1) P(2) C(21) C(26) . . . . -30.1(2) no
Pd(1) P(2) C(27) C(28) . . . . 151.4(2) no
Pd(1) P(2) C(27) C(32) . . . . -37.2(2) no
Cl(1) Pd(1) P(1) C(3) . . . . -158.33(9) no
Cl(1) Pd(1) P(1) C(9) . . . . -41.08(8) no
Cl(1) Pd(1) P(1) C(15) . . . . 75.19(8) no
Cl(1) Pd(1) P(2) C(6) . . . . -101.3(4) no
Cl(1) Pd(1) P(2) C(21) . . . . 136.6(3) no
Cl(1) Pd(1) P(2) C(27) . . . . 15.6(4) no
Cl(2) Pd(1) P(1) C(3) . . . . -84.6(2) no
Cl(2) Pd(1) P(1) C(9) . . . . 32.7(2) no
Cl(2) Pd(1) P(1) C(15) . . . . 148.9(1) no
Cl(2) Pd(1) P(2) C(6) . . . . -144.30(9) no
Cl(2) Pd(1) P(2) C(21) . . . . 93.52(8) no
Cl(2) Pd(1) P(2) C(27) . . . . -27.42(9) no
Cl(3) Cl(4) C(33) Cl(4) . 3_656 . . -5(2) no
Cl(3) Cl(4) C(33) Cl(4) . 3_656 3_656 . 32(10) no
Cl(3) C(33) Cl(3) Cl(4) . . 3_656 . 147.9(1) no
Cl(3) C(33) Cl(3) C(33) . . 3_656 3_656 0.0000(1) no
Cl(3) C(33) Cl(4) C(33) . . . 3_656 -1.0(4) no
Cl(3) C(33) Cl(4) C(33) . . 3_656 3_656 5(2) no
Cl(3) C(33) Cl(3) Cl(4) . 3_656 3_656 . -174(2) no
Cl(3) C(33) Cl(3) C(33) . 3_656 3_656 . 0.0000(1) no
Cl(3) C(33) Cl(4) C(33) . 3_656 . . 1.4(5) no
Cl(3) C(33) Cl(4) C(33) . 3_656 3_656 . -32(10) no
Cl(4) C(33) Cl(3) C(33) . . . 3_656 1.3(5) no
Cl(4) C(33) Cl(3) C(33) . . 3_656 3_656 -147.9(1) no
Cl(4) C(33) Cl(4) C(33) . . 3_656 3_656 0.0000(2) no
Cl(4) C(33) Cl(3) C(33) . 3_656 . . -1.2(4) no
Cl(4) C(33) Cl(3) C(33) . 3_656 3_656 . 174(2) no
Cl(4) C(33) Cl(4) C(33) . 3_656 3_656 . 0.0000 no
S(1) C(1) C(2) C(3) . . . . 1.1(3) no
S(1) C(4) C(3) P(1) . . . . -175.5(1) no
S(1) C(4) C(3) C(2) . . . . 1.7(3) no
S(1) C(4) C(5) S(2) . . . . 51.1(2) no
S(1) C(4) C(5) C(6) . . . . -128.5(2) no
S(2) C(5) C(4) C(3) . . . . -132.0(2) no
S(2) C(5) C(6) P(2) . . . . -179.7(1) no
S(2) C(5) C(6) C(7) . . . . 0.7(2) no
S(2) C(8) C(7) C(6) . . . . 0.3(3) no
P(1) Pd(1) P(2) C(6) . . . . 44.68(9) no
P(1) Pd(1) P(2) C(21) . . . . -77.50(8) no
P(1) Pd(1) P(2) C(27) . . . . 161.55(9) no
P(1) C(3) C(2) C(1) . . . . 175.5(2) no
P(1) C(3) C(4) C(5) . . . . 7.5(4) no
P(1) C(9) C(10) C(11) . . . . -176.4(2) no
P(1) C(9) C(14) C(13) . . . . 175.7(2) no
P(1) C(15) C(16) C(17) . . . . 179.7(2) no
P(1) C(15) C(20) C(19) . . . . -178.1(2) no
P(2) Pd(1) P(1) C(3) . . . . 23.79(9) no
P(2) Pd(1) P(1) C(9) . . . . 141.05(8) no
P(2) Pd(1) P(1) C(15) . . . . -102.68(8) no
P(2) C(6) C(5) C(4) . . . . -0.1(3) no
P(2) C(6) C(7) C(8) . . . . 179.8(2) no
P(2) C(21) C(22) C(23) . . . . 178.3(2) no
P(2) C(21) C(26) C(25) . . . . -178.4(2) no
P(2) C(27) C(28) C(29) . . . . 171.9(2) no
P(2) C(27) C(32) C(31) . . . . -171.5(2) no
C(1) S(1) C(4) C(3) . . . . -1.0(2) no
C(1) S(1) C(4) C(5) . . . . 176.4(2) no
C(1) C(2) C(3) C(4) . . . . -1.8(3) no
C(2) C(1) S(1) C(4) . . . . 0.0(2) no
C(2) C(3) P(1) C(9) . . . . -4.5(2) no
C(2) C(3) P(1) C(15) . . . . -112.2(2) no
C(2) C(3) C(4) C(5) . . . . -175.3(2) no
C(3) P(1) C(9) C(10) . . . . 98.9(2) no
C(3) P(1) C(9) C(14) . . . . -76.5(2) no
C(3) P(1) C(15) C(16) . . . . 162.4(2) no
C(3) P(1) C(15) C(20) . . . . -19.1(2) no
C(3) C(4) C(5) C(6) . . . . 48.4(4) no
C(4) C(3) P(1) C(9) . . . . 172.4(2) no
C(4) C(3) P(1) C(15) . . . . 64.7(2) no
C(4) C(5) S(2) C(8) . . . . 179.9(2) no
C(4) C(5) C(6) C(7) . . . . -179.7(2) no
C(5) S(2) C(8) C(7) . . . . 0.1(2) no
C(5) C(6) P(2) C(21) . . . . 49.5(2) no
C(5) C(6) P(2) C(27) . . . . 160.4(2) no
C(5) C(6) C(7) C(8) . . . . -0.7(3) no
C(6) P(2) C(21) C(22) . . . . 25.2(2) no
C(6) P(2) C(21) C(26) . . . . -156.8(2) no
C(6) P(2) C(27) C(28) . . . . -82.8(2) no
C(6) P(2) C(27) C(32) . . . . 88.6(2) no
C(6) C(5) S(2) C(8) . . . . -0.5(2) no
C(7) C(6) P(2) C(21) . . . . -131.0(2) no
C(7) C(6) P(2) C(27) . . . . -20.0(2) no
C(9) P(1) C(15) C(16) . . . . 56.8(2) no
C(9) P(1) C(15) C(20) . . . . -124.6(2) no
C(9) C(10) C(11) C(12) . . . . 1.2(4) no
C(9) C(14) C(13) C(12) . . . . 0.2(4) no
C(10) C(9) P(1) C(15) . . . . -150.9(2) no
C(10) C(9) C(14) C(13) . . . . 0.2(4) no
C(10) C(11) C(12) C(13) . . . . -0.8(4) no
C(11) C(10) C(9) C(14) . . . . -0.9(4) no
C(11) C(12) C(13) C(14) . . . . 0.1(4) no
C(14) C(9) P(1) C(15) . . . . 33.7(2) no
C(15) C(16) C(17) C(18) . . . . -1.8(5) no
C(15) C(20) C(19) C(18) . . . . -1.2(4) no
C(16) C(15) C(20) C(19) . . . . 0.4(4) no
C(16) C(17) C(18) C(19) . . . . 1.0(5) no
C(17) C(16) C(15) C(20) . . . . 1.1(4) no
C(17) C(18) C(19) C(20) . . . . 0.4(5) no
C(21) P(2) C(27) C(28) . . . . 29.6(2) no
C(21) P(2) C(27) C(32) . . . . -158.9(2) no
C(21) C(22) C(23) C(24) . . . . -0.2(5) no
C(21) C(26) C(25) C(24) . . . . 0.1(4) no
C(22) C(21) P(2) C(27) . . . . -80.4(2) no
C(22) C(21) C(26) C(25) . . . . -0.3(4) no
C(22) C(23) C(24) C(25) . . . . 0.0(5) no
C(23) C(22) C(21) C(26) . . . . 0.3(4) no
C(23) C(24) C(25) C(26) . . . . 0.0(4) no
C(26) C(21) P(2) C(27) . . . . 97.6(2) no
C(27) C(28) C(29) C(30) . . . . 0.0(4) no
C(27) C(32) C(31) C(30) . . . . -0.5(4) no
C(28) C(27) C(32) C(31) . . . . -0.1(4) no
C(28) C(29) C(30) C(31) . . . . -0.6(4) no
C(29) C(28) C(27) C(32) . . . . 0.4(4) no
C(29) C(30) C(31) C(32) . . . . 0.9(4) no
C(33) Cl(3) C(33) Cl(3) . . 3_656 3_656 0.0000 no
C(33) Cl(3) C(33) Cl(3) . 3_656 3_656 . 0.0000(1) no
C(33) Cl(4) C(33) Cl(4) . . 3_656 3_656 0.0000 no
C(33) Cl(4) C(33) Cl(4) . 3_656 3_656 . 0.0000(1) no
